data_4515919
loop_
_publ_author_name
'Pilia, Luca'
'Shuku, Yoshiaki'
'Dalgleish, Simon'
'Awaga, Kunio'
'Robertson, Neil'

_publ_section_title
;
 Structural and Electronic Effects Due to Fluorine Atoms on
 Dibenzotetraaza-Annulenes Complexes.
;
_journal_issue 8
_journal_name_full 'ACS omega'
_journal_page_first 10074
_journal_page_last 10083
_journal_paper_doi 10.1021/acsomega.8b01442
_journal_volume 3
_journal_year 2018
_chemical_formula_moiety 'C18 H6 F8 N4 Ni'
_chemical_formula_sum 'C18 H6 F8 N4 Ni'
_chemical_formula_weight 488.96
_space_group_crystal_system monoclinic
_space_group_IT_number 14
_space_group_name_Hall '-P 2yn'
_space_group_name_H-M_alt 'P 1 21/n 1'
_atom_sites_solution_hydrogens geom
_atom_sites_solution_primary direct
_atom_sites_solution_secondary difmap
_cell_angle_alpha 90.0000
_cell_angle_beta 100.4400(19)
_cell_angle_gamma 90.0000
_cell_formula_units_Z 2
_cell_length_a 9.3936(17)
_cell_length_b 4.6798(8)
_cell_length_c 17.703(3)
_cell_measurement_reflns_used 2159
_cell_measurement_temperature 123
_cell_measurement_theta_max 27.50
_cell_measurement_theta_min 3.50
_cell_volume 765.3(2)
_computing_cell_refinement 'CrystalClear-SM Expert 2.0 r4'
_computing_data_collection 'CrystalClear-SM Expert 2.0 r4 (Rigaku, 2009)'
_computing_data_reduction 'CrystalClear-SM Expert 2.0 r4'
_computing_molecular_graphics 'CrystalStructure 4.2.2'
_computing_publication_material 'CrystalStructure 4.2.2 (Rigaku, 2016)'
_computing_structure_refinement 'SHELXL Version 2016/4 (Sheldrick, 2008)'
_computing_structure_solution 'SIR92 (Altomare, et al., 1994)'
_diffrn_ambient_temperature 123
_diffrn_detector_area_resol_mean 7.314
_diffrn_measured_fraction_theta_full 0.964
_diffrn_measured_fraction_theta_max 0.970
_diffrn_measurement_device_type 'Rigaku Saturn70'
_diffrn_measurement_method \w
_diffrn_radiation_type 'Mo K\a'
_diffrn_radiation_wavelength 0.71075
_diffrn_reflns_av_R_equivalents 0.0185
_diffrn_reflns_Laue_measured_fraction_full 0.964
_diffrn_reflns_Laue_measured_fraction_max 0.970
_diffrn_reflns_limit_h_max 12
_diffrn_reflns_limit_h_min -8
_diffrn_reflns_limit_k_max 6
_diffrn_reflns_limit_k_min -4
_diffrn_reflns_limit_l_max 22
_diffrn_reflns_limit_l_min -22
_diffrn_reflns_number 5275
_diffrn_reflns_point_group_measured_fraction_full 0.964
_diffrn_reflns_point_group_measured_fraction_max 0.970
_diffrn_reflns_theta_full 25.242
_diffrn_reflns_theta_max 27.496
_diffrn_reflns_theta_min 3.793
_diffrn_standards_number 0
_exptl_absorpt_coefficient_mu 1.378
_exptl_absorpt_correction_T_max 0.908
_exptl_absorpt_correction_T_min 0.784
_exptl_absorpt_correction_type multi-scan
_exptl_absorpt_process_details 'REQAB (Rigaku, 1998)'
_exptl_crystal_colour orange
_exptl_crystal_density_diffrn 2.122
_exptl_crystal_density_method 'not measured'
_exptl_crystal_description prism
_exptl_crystal_F_000 484.00
_exptl_crystal_size_max 0.100
_exptl_crystal_size_mid 0.090
_exptl_crystal_size_min 0.070
_refine_diff_density_max 0.33
_refine_diff_density_min -0.31
_refine_ls_extinction_method none
_refine_ls_goodness_of_fit_ref 1.105
_refine_ls_hydrogen_treatment constr
_refine_ls_number_parameters 142
_refine_ls_number_reflns 1696
_refine_ls_number_restraints 0
_refine_ls_R_factor_all 0.0280
_refine_ls_R_factor_gt 0.0252
_refine_ls_shift/su_max 0.000
_refine_ls_structure_factor_coef Fsqd
_refine_ls_weighting_details 'w = 1/[\s^2^(Fo^2^)+(0.0342P)^2^+0.5027P] where P=(Fo^2^+2Fc^2^)/3'
_refine_ls_weighting_scheme calc
_refine_ls_wR_factor_gt 0.0686
_refine_ls_wR_factor_ref 0.0696
_reflns_Friedel_coverage 0.000
_reflns_number_gt 1530
_reflns_number_total 1696
_reflns_threshold_expression F^2^>2.0\s(F^2^)
_cod_data_source_file ao8b01442_si_002.cif
_cod_data_source_block NiLF
_cod_database_code 4515919

loop_
_space_group_symop_id
_space_group_symop_operation_xyz
1 +X,+Y,+Z
2 1/2-X,1/2+Y,1/2-Z
3 -X,-Y,-Z
4 -1/2+X,-1/2-Y,-1/2+Z

loop_
_atom_site_label
_atom_site_type_symbol
_atom_site_fract_x
_atom_site_fract_y
_atom_site_fract_z
_atom_site_U_iso_or_equiv
_atom_site_adp_type
_atom_site_occupancy
_atom_site_site_symmetry_order
_atom_site_calc_flag
_atom_site_refinement_flags_posn
_atom_site_refinement_flags_adp
_atom_site_refinement_flags_occupancy
NI1 Ni 0.500000 0.000000 0.500000 0.01121(11) Uani 1 2 d S . P
F1 F 0.31898(11) 0.6562(2) 0.29279(6) 0.0244(3) Uani 1 1 d . . .
F2 F 0.51863(13) 0.9706(2) 0.24585(6) 0.0242(3) Uani 1 1 d . . .
F3 F 0.80232(12) 0.9222(2) 0.31271(6) 0.0247(3) Uani 1 1 d . . .
F4 F 0.88804(11) 0.5435(2) 0.42128(6) 0.0240(3) Uani 1 1 d . . .
N1 N 0.33247(14) -0.1835(3) 0.51898(8) 0.0138(3) Uani 1 1 d . . .
N2 N 0.40390(14) 0.2317(3) 0.42016(7) 0.0135(3) Uani 1 1 d . . .
C1 C 0.19849(18) -0.1380(4) 0.48024(10) 0.0184(4) Uani 1 1 d . . .
H1 H 0.122184 -0.248436 0.493918 0.022 Uiso 1 1 calc R U .
C2 C 0.16352(18) 0.0588(4) 0.42165(10) 0.0206(4) Uani 1 1 d . . .
H2 H 0.064426 0.075480 0.398479 0.025 Uiso 1 1 calc R U .
C3 C 0.26121(18) 0.2335(4) 0.39403(10) 0.0175(3) Uani 1 1 d . . .
H3 H 0.224529 0.363027 0.353899 0.021 Uiso 1 1 calc R U .
C4 C 0.49490(17) 0.4158(4) 0.38778(9) 0.0138(3) Uani 1 1 d . . .
C5 C 0.45703(18) 0.6139(4) 0.32845(9) 0.0162(3) Uani 1 1 d . . .
C6 C 0.55883(19) 0.7814(4) 0.30310(9) 0.0171(3) Uani 1 1 d . . .
C7 C 0.70254(19) 0.7551(4) 0.33627(9) 0.0173(3) Uani 1 1 d . . .
C8 C 0.74390(18) 0.5590(4) 0.39386(10) 0.0163(3) Uani 1 1 d . . .
C9 C 0.64307(17) 0.3878(4) 0.42167(9) 0.0139(3) Uani 1 1 d . . .

loop_
_atom_site_aniso_label
_atom_site_aniso_U_11
_atom_site_aniso_U_22
_atom_site_aniso_U_33
_atom_site_aniso_U_23
_atom_site_aniso_U_13
_atom_site_aniso_U_12
NI1 0.00950(16) 0.01216(17) 0.01158(16) -0.00072(10) 0.00085(10) 0.00023(11)
F1 0.0176(5) 0.0271(6) 0.0256(6) 0.0093(4) -0.0036(4) 0.0002(4)
F2 0.0289(6) 0.0225(6) 0.0200(5) 0.0084(4) 0.0011(4) -0.0016(5)
F3 0.0238(6) 0.0246(6) 0.0275(6) 0.0056(5) 0.0095(4) -0.0057(5)
F4 0.0118(5) 0.0309(6) 0.0292(6) 0.0072(5) 0.0031(4) -0.0029(4)
N1 0.0129(6) 0.0134(7) 0.0148(6) -0.0017(5) 0.0016(5) 0.0003(5)
N2 0.0130(6) 0.0132(7) 0.0139(6) -0.0014(5) 0.0018(5) 0.0005(5)
C1 0.0129(7) 0.0205(9) 0.0212(8) 0.0002(7) 0.0019(6) -0.0019(7)
C2 0.0111(8) 0.0265(10) 0.0227(8) 0.0035(7) -0.0013(6) 0.0001(7)
C3 0.0150(8) 0.0199(9) 0.0165(8) 0.0016(6) -0.0004(6) 0.0025(7)
C4 0.0144(7) 0.0132(8) 0.0135(7) -0.0028(6) 0.0023(6) -0.0003(6)
C5 0.0161(8) 0.0164(8) 0.0151(8) -0.0016(6) 0.0001(6) 0.0015(7)
C6 0.0238(9) 0.0136(8) 0.0134(7) 0.0012(6) 0.0023(6) 0.0009(7)
C7 0.0196(8) 0.0156(9) 0.0183(8) -0.0022(6) 0.0076(6) -0.0041(7)
C8 0.0127(8) 0.0178(9) 0.0183(8) -0.0025(6) 0.0028(6) 0.0000(6)
C9 0.0146(8) 0.0128(8) 0.0144(7) -0.0024(6) 0.0029(6) 0.0008(6)

loop_
_atom_type_symbol
_atom_type_description
_atom_type_scat_dispersion_real
_atom_type_scat_dispersion_imag
_atom_type_scat_source
Ni Ni 0.3393 1.1124
;
International Tables for Crystallography
(Vol. C, Tables 4.2.6.8 and 6.1.1.4)
;
H H 0.0000 0.0000
;
International Tables for Crystallography
(Vol. C, Table 6.1.1.4)
;
C C 0.0033 0.0016
;
International Tables for Crystallography
(Vol. C, Tables 4.2.6.8 and 6.1.1.4)
;
N N 0.0061 0.0033
;
International Tables for Crystallography
(Vol. C, Tables 4.2.6.8 and 6.1.1.4)
;
F F 0.0171 0.0103
;
International Tables for Crystallography
(Vol. C, Tables 4.2.6.8 and 6.1.1.4)
;

loop_
_geom_angle_atom_site_label_1
_geom_angle_atom_site_label_2
_geom_angle_atom_site_label_3
_geom_angle
_geom_angle_site_symmetry_1
_geom_angle_site_symmetry_3
N1 NI1 N1 180.0 3_656 .
N1 NI1 N2 84.57(6) 3_656 .
N1 NI1 N2 95.43(6) . .
N1 NI1 N2 95.43(6) 3_656 3_656
N1 NI1 N2 84.57(6) . 3_656
N2 NI1 N2 180.0 . 3_656
C1 N1 C9 120.13(14) . 3_656
C1 N1 NI1 125.29(12) . .
C9 N1 NI1 114.56(10) 3_656 .
C3 N2 C4 120.04(14) . .
C3 N2 NI1 125.39(12) . .
C4 N2 NI1 114.56(10) . .
N1 C1 C2 124.40(16) . .
N1 C1 H1 117.8 . .
C2 C1 H1 117.8 . .
C1 C2 C3 125.23(16) . .
C1 C2 H2 117.4 . .
C3 C2 H2 117.4 . .
N2 C3 C2 124.22(16) . .
N2 C3 H3 117.9 . .
C2 C3 H3 117.9 . .
C5 C4 N2 128.44(15) . .
C5 C4 C9 118.41(15) . .
N2 C4 C9 113.15(14) . .
F1 C5 C6 115.49(15) . .
F1 C5 C4 122.73(15) . .
C6 C5 C4 121.78(15) . .
F2 C6 C5 120.27(15) . .
F2 C6 C7 119.95(15) . .
C5 C6 C7 119.78(15) . .
F3 C7 C8 119.97(16) . .
F3 C7 C6 120.05(15) . .
C8 C7 C6 119.98(16) . .
F4 C8 C7 115.54(15) . .
F4 C8 C9 122.73(15) . .
C7 C8 C9 121.72(16) . .
C8 C9 N1 128.54(15) . 3_656
C8 C9 C4 118.31(16) . .
N1 C9 C4 113.15(14) 3_656 .

loop_
_geom_bond_atom_site_label_1
_geom_bond_atom_site_label_2
_geom_bond_distance
_geom_bond_site_symmetry_2
NI1 N1 1.8757(14) 3_656
NI1 N1 1.8757(14) .
NI1 N2 1.8778(14) .
NI1 N2 1.8778(14) 3_656
F1 C5 1.3500(19) .
F2 C6 1.3473(19) .
F3 C7 1.344(2) .
F4 C8 1.3549(19) .
N1 C1 1.337(2) .
N1 C9 1.409(2) 3_656
N2 C3 1.336(2) .
N2 C4 1.407(2) .
C1 C2 1.381(3) .
C1 H1 0.9500 .
C2 C3 1.383(2) .
C2 H2 0.9500 .
C3 H3 0.9500 .
C4 C5 1.398(2) .
C4 C9 1.418(2) .
C5 C6 1.373(2) .
C6 C7 1.377(2) .
C7 C8 1.374(2) .
C8 C9 1.396(2) .
C9 N1 1.409(2) 3_656

loop_
_geom_torsion_atom_site_label_1
_geom_torsion_atom_site_label_2
_geom_torsion_atom_site_label_3
_geom_torsion_atom_site_label_4
_geom_torsion
_geom_torsion_site_symmetry_1
_geom_torsion_site_symmetry_4
N2 NI1 N1 C1 1.40(15) . .
N2 NI1 N1 C1 -178.60(15) 3_656 .
N2 NI1 N1 C9 179.93(11) . 3_656
N2 NI1 N1 C9 -0.07(11) 3_656 3_656
N1 NI1 N2 C3 -179.84(14) 3_656 .
N1 NI1 N2 C3 0.16(14) . .
N1 NI1 N2 C4 -0.37(11) 3_656 .
N1 NI1 N2 C4 179.63(11) . .
C9 N1 C1 C2 179.49(17) 3_656 .
NI1 N1 C1 C2 -2.1(3) . .
N1 C1 C2 C3 0.9(3) . .
C4 N2 C3 C2 179.34(17) . .
NI1 N2 C3 C2 -1.2(2) . .
C1 C2 C3 N2 0.9(3) . .
C3 N2 C4 C5 0.0(3) . .
NI1 N2 C4 C5 -179.55(14) . .
C3 N2 C4 C9 -179.90(14) . .
NI1 N2 C4 C9 0.59(18) . .
N2 C4 C5 F1 0.3(3) . .
C9 C4 C5 F1 -179.86(14) . .
N2 C4 C5 C6 179.59(16) . .
C9 C4 C5 C6 -0.6(2) . .
F1 C5 C6 F2 -0.5(2) . .
C4 C5 C6 F2 -179.89(15) . .
F1 C5 C6 C7 179.61(15) . .
C4 C5 C6 C7 0.3(3) . .
F2 C6 C7 F3 1.4(2) . .
C5 C6 C7 F3 -178.74(15) . .
F2 C6 C7 C8 -178.99(15) . .
C5 C6 C7 C8 0.9(3) . .
F3 C7 C8 F4 -2.2(2) . .
C6 C7 C8 F4 178.18(15) . .
F3 C7 C8 C9 177.91(15) . .
C6 C7 C8 C9 -1.7(3) . .
F4 C8 C9 N1 1.7(3) . 3_656
C7 C8 C9 N1 -178.43(16) . 3_656
F4 C8 C9 C4 -178.51(15) . .
C7 C8 C9 C4 1.4(2) . .
C5 C4 C9 C8 -0.2(2) . .
N2 C4 C9 C8 179.64(14) . .
C5 C4 C9 N1 179.59(14) . 3_656
N2 C4 C9 N1 -0.5(2) . 3_656
